data_7151043
loop_
_publ_author_name
'Tan, T. H. Samuel'
'Worthington, Roberta J.'
'Pritchard, Robin G.'
'Morral, Jordi'
'Micklefield, Jason'

_publ_section_title
;
 Homopolymeric pyrrolidine-amide oligonucleotide mimics: Fmoc-synthesis
 and DNA/RNA binding properties.
;
_journal_issue 2
_journal_name_full 'Organic &amp; biomolecular chemistry'
_journal_page_first 239
_journal_page_last 248
_journal_paper_doi 10.1039/b613384n
_journal_volume 5
_journal_year 2007
_chemical_compound_source 'synthesis as described'
_chemical_formula_moiety 'C5 H11 Cl1 N4 O1'
_chemical_formula_structural 'C5 H11 N4 O1 CL1'
_chemical_formula_sum 'C5 H11 Cl N4 O'
_chemical_formula_weight 178.63
_chemical_melting_point 117.5(15)
_chemical_name_systematic
;
?
;
_space_group_IT_number 4
_symmetry_cell_setting monoclinic
_symmetry_Int_Tables_number 4
_symmetry_space_group_name_Hall 'P 2yb'
_symmetry_space_group_name_H-M 'P 1 21 1'
_atom_sites_solution_hydrogens geom
_atom_sites_solution_primary direct
_atom_sites_solution_secondary difmap
_audit_conform_dict_location ftp://ftp.iucr.org/pub/cif_core.dic
_audit_conform_dict_name cif_core.dic
_audit_conform_dict_version 2.2
_audit_creation_date 2001-10-29T10:53:23-00:00
_audit_creation_method 'WinGX routine CIF_UPDATE'
_cell_angle_alpha 90
_cell_angle_beta 93.901(3)
_cell_angle_gamma 90
_cell_formula_units_Z 2
_cell_length_a 5.1589(2)
_cell_length_b 10.5387(5)
_cell_length_c 7.4162(4)
_cell_measurement_reflns_used 3135
_cell_measurement_temperature 150(2)
_cell_measurement_theta_max 29.575
_cell_measurement_theta_min 0.998
_cell_measurement_wavelength 0.71073
_cell_volume 402.27(3)
_computing_cell_refinement 'HKL Scalepack (Otwinowski & Minor 1997)'
_computing_data_collection 'Collect (Nonius BV, 1997-2000)'
_computing_data_reduction 'HKL Denzo and Scalepack (Otwinowski & Minor 1997)'
_computing_molecular_graphics 'Ortep-3 for Windows (Farrugia, 1997)'
_computing_publication_material 'WinGX publication routines (Farrugia, 1999)'
_computing_structure_refinement 'SHELXL-97 (Sheldrick, 1997)'
_computing_structure_solution 'SHELXS-97 (Sheldrick, 1990)'
_diffrn_ambient_temperature 150(2)
_diffrn_detector 'CCD plate'
_diffrn_measured_fraction_theta_full 0.997
_diffrn_measured_fraction_theta_max 0.997
_diffrn_measurement_device '95mm CCD camera on \k-goniostat'
_diffrn_measurement_device_type KappaCCD
_diffrn_measurement_method 'CCD rotation images, thick slices'
_diffrn_orient_matrix_type 'by Nonius Collect from scalepack cell'
_diffrn_orient_matrix_UB_11 0.621611E-1
_diffrn_orient_matrix_UB_12 0.510628E-1
_diffrn_orient_matrix_UB_13 0.108054
_diffrn_orient_matrix_UB_21 -0.30399E-1
_diffrn_orient_matrix_UB_22 0.798664E-1
_diffrn_orient_matrix_UB_23 -0.711617E-1
_diffrn_orient_matrix_UB_31 -0.18155
_diffrn_orient_matrix_UB_32 0.42134E-2
_diffrn_orient_matrix_UB_33 0.390728E-1
_diffrn_radiation_monochromator graphite
_diffrn_radiation_probe x-ray
_diffrn_radiation_type MoK\a
_diffrn_radiation_wavelength 0.71073
_diffrn_reflns_av_R_equivalents 0.0366
_diffrn_reflns_av_unetI/netI 0.0702
_diffrn_reflns_limit_h_max 7
_diffrn_reflns_limit_h_min -7
_diffrn_reflns_limit_k_max 14
_diffrn_reflns_limit_k_min -14
_diffrn_reflns_limit_l_max 10
_diffrn_reflns_limit_l_min -10
_diffrn_reflns_number 4211
_diffrn_reflns_reduction_process
;
Scaled and merged with SORTAV
R.H. Blessing, (1987) Cryst. Rev. 1, 3-58
R.H. Blessing, (1989) J. Appl. Cryst. 22, 396-397
;
_diffrn_reflns_theta_full 29.51
_diffrn_reflns_theta_max 29.51
_diffrn_reflns_theta_min 3.36
_diffrn_source 'Enraf Nonius FR590'
_exptl_absorpt_coefficient_mu 0.424
_exptl_absorpt_correction_T_max 0.9295
_exptl_absorpt_correction_T_min 0.8833
_exptl_absorpt_correction_type multi-scan
_exptl_absorpt_process_details
;
R.H. Blessing, Acta Cryst. (1995), A51, 33-38
;
_exptl_crystal_colour colourless
_exptl_crystal_density_diffrn 1.475
_exptl_crystal_density_method 'not measured'
_exptl_crystal_description lozenge
_exptl_crystal_F_000 188
_exptl_crystal_size_max 0.3
_exptl_crystal_size_mid 0.2
_exptl_crystal_size_min 0.17
_refine_diff_density_max 0.244
_refine_diff_density_min -0.261
_refine_diff_density_rms 0.059
_refine_ls_abs_structure_details 'Flack H D (1983), Acta Cryst. A39, 876-881'
_refine_ls_abs_structure_Flack 0.07(5)
_refine_ls_extinction_method none
_refine_ls_goodness_of_fit_ref 1.009
_refine_ls_hydrogen_treatment mixed
_refine_ls_matrix_type full
_refine_ls_number_parameters 144
_refine_ls_number_reflns 2173
_refine_ls_number_restraints 1
_refine_ls_restrained_S_all 1.009
_refine_ls_R_factor_all 0.0502
_refine_ls_R_factor_gt 0.0372
_refine_ls_shift/su_max 0
_refine_ls_shift/su_mean 0
_refine_ls_structure_factor_coef Fsqd
_refine_ls_weighting_details 'calc w=1/[\s^2^(Fo^2^)+(0.0194P)^2^+0.0000P] where P=(Fo^2^+2Fc^2^)/3'
_refine_ls_weighting_scheme calc
_refine_ls_wR_factor_gt 0.0657
_refine_ls_wR_factor_ref 0.0692
_reflns_number_gt 1885
_reflns_number_total 2173
_reflns_threshold_expression >2sigma(I)
_cod_data_source_file b613384n.txt
_cod_data_source_block a
_cod_depositor_comments
;
The following automatic conversions were performed:

'_chemical_melting_point' value '116-119' was changed to '117.5(15)'
- the average value was taken and precision was estimated.

Automatic conversion script
Id: cif_fix_values 1646 2011-03-28 12:23:43Z adriana 
;
_cod_original_sg_symbol_H-M 'P 21'
_cod_database_code 7151043

loop_
_symmetry_equiv_pos_as_xyz
'x, y, z'
'-x, y+1/2, -z'

loop_
_atom_site_label
_atom_site_type_symbol
_atom_site_fract_x
_atom_site_fract_y
_atom_site_fract_z
_atom_site_U_iso_or_equiv
_atom_site_adp_type
_atom_site_occupancy
_atom_site_calc_flag
_atom_site_refinement_flags
_atom_site_disorder_assembly
_atom_site_disorder_group
O40 O 0.8263(3) 0.31490(16) 0.9567(2) 0.0264(4) Uani 1 d . . .
N1 N 0.4367(4) 0.47409(16) 0.7451(2) 0.0153(4) Uani 1 d . . .
N11 N 0.6571(4) 0.43588(16) 0.3958(2) 0.0215(4) Uani 1 d . . .
N12 N 0.8702(4) 0.47180(17) 0.3486(2) 0.0210(4) Uani 1 d . . .
N13 N 1.0493(4) 0.5148(2) 0.2923(2) 0.0294(5) Uani 1 d . . .
Cl1 Cl -0.06687(9) 0.64670(3) 0.72483(6) 0.01934(12) Uani 1 d . . .
C2 C 0.4329(4) 0.34841(19) 0.6448(3) 0.0158(4) Uani 1 d . . .
C3 C 0.4240(4) 0.2487(2) 0.7949(3) 0.0189(4) Uani 1 d . . .
C4 C 0.5501(4) 0.3123(2) 0.9625(3) 0.0190(4) Uani 1 d . . .
C5 C 0.4484(5) 0.4470(2) 0.9461(3) 0.0215(5) Uani 1 d . . .
C6 C 0.6707(4) 0.3363(2) 0.5382(3) 0.0203(4) Uani 1 d . . .
H1B H 0.295(5) 0.522(2) 0.719(3) 0.022(6) Uiso 1 d . . .
H1A H 0.582(5) 0.529(2) 0.716(3) 0.030(6) Uiso 1 d . . .
H2 H 0.278(4) 0.347(2) 0.564(3) 0.022(6) Uiso 1 d . . .
H3A H 0.519(4) 0.176(2) 0.762(3) 0.020(6) Uiso 1 d . . .
H3B H 0.227(5) 0.227(2) 0.813(3) 0.036(7) Uiso 1 d . . .
H4 H 0.494(5) 0.272(2) 1.081(3) 0.040(7) Uiso 1 d . . .
H5B H 0.263(4) 0.451(2) 0.987(3) 0.023(6) Uiso 1 d . . .
H5A H 0.556(5) 0.507(2) 1.007(3) 0.026(6) Uiso 1 d . . .
H6A H 0.830(4) 0.348(2) 0.616(2) 0.013(5) Uiso 1 d . . .
H6B H 0.673(4) 0.255(2) 0.483(3) 0.020(6) Uiso 1 d . . .
H40 H 0.884(6) 0.270(3) 1.031(4) 0.040(8) Uiso 1 d . . .

loop_
_atom_site_aniso_label
_atom_site_aniso_U_11
_atom_site_aniso_U_22
_atom_site_aniso_U_33
_atom_site_aniso_U_23
_atom_site_aniso_U_13
_atom_site_aniso_U_12
O40 0.0174(8) 0.0365(10) 0.0249(7) 0.0127(8) -0.0011(6) 0.0007(8)
N1 0.0136(9) 0.0132(9) 0.0191(8) -0.0002(7) 0.0018(7) 0.0009(8)
N11 0.0171(10) 0.0311(11) 0.0165(8) 0.0047(8) 0.0024(7) -0.0005(9)
N12 0.0230(10) 0.0245(10) 0.0155(7) 0.0018(7) -0.0005(7) 0.0061(7)
N13 0.0250(11) 0.0330(12) 0.0308(10) 0.0073(9) 0.0049(8) 0.0015(9)
Cl1 0.0165(2) 0.0181(2) 0.0236(2) -0.0032(2) 0.00242(16) -0.0013(2)
C2 0.0147(10) 0.0141(10) 0.0186(9) -0.0043(9) 0.0005(7) -0.0007(9)
C3 0.0186(12) 0.0140(11) 0.0248(10) 0.0013(9) 0.0054(8) 0.0004(8)
C4 0.0182(11) 0.0220(12) 0.0172(9) 0.0032(9) 0.0030(8) 0.0011(9)
C5 0.0274(13) 0.0208(12) 0.0163(10) -0.0012(9) 0.0022(9) 0.0004(10)
C6 0.0230(11) 0.0195(11) 0.0191(9) 0.0010(10) 0.0057(8) 0.0024(10)

loop_
_atom_type_symbol
_atom_type_description
_atom_type_scat_dispersion_real
_atom_type_scat_dispersion_imag
_atom_type_scat_source
C C 0.0033 0.0016 'International Tables Vol C Tables 4.2.6.8 and 6.1.1.4'
H H 0 0 'International Tables Vol C Tables 4.2.6.8 and 6.1.1.4'
Cl Cl 0.1484 0.1585 'International Tables Vol C Tables 4.2.6.8 and 6.1.1.4'
N N 0.0061 0.0033 'International Tables Vol C Tables 4.2.6.8 and 6.1.1.4'
O O 0.0106 0.006 'International Tables Vol C Tables 4.2.6.8 and 6.1.1.4'

loop_
_geom_angle_atom_site_label_1
_geom_angle_atom_site_label_2
_geom_angle_atom_site_label_3
_geom_angle
_geom_angle_site_symmetry_1
_geom_angle_site_symmetry_3
_geom_angle_publ_flag
C5 N1 C2 108.39(15) . . ?
N12 N11 C6 114.68(17) . . ?
N13 N12 N11 171.7(2) . . ?
C6 C2 N1 110.25(17) . . ?
C6 C2 C3 112.82(18) . . ?
N1 C2 C3 104.03(15) . . ?
C4 C3 C2 105.01(16) . . ?
O40 C4 C5 108.68(18) . . ?
O40 C4 C3 110.91(16) . . ?
C5 C4 C3 102.77(17) . . ?
N1 C5 C4 104.24(17) . . ?
N11 C6 C2 108.18(17) . . ?

loop_
_geom_bond_atom_site_label_1
_geom_bond_atom_site_label_2
_geom_bond_distance
_geom_bond_site_symmetry_2
_geom_bond_publ_flag
O40 C4 1.428(2) . ?
N1 C5 1.515(2) . ?
N1 C2 1.518(3) . ?
N11 N12 1.235(2) . ?
N11 C6 1.487(3) . ?
N12 N13 1.134(2) . ?
C2 C6 1.509(3) . ?
C2 C3 1.534(3) . ?
C3 C4 1.519(3) . ?
C4 C5 1.515(3) . ?

loop_
_geom_hbond_atom_site_label_D
_geom_hbond_atom_site_label_H
_geom_hbond_atom_site_label_A
_geom_hbond_distance_DH
_geom_hbond_distance_HA
_geom_hbond_distance_DA
_geom_hbond_angle_DHA
_geom_hbond_site_symmetry_A
N1 H1B Cl1 0.90(2) 2.28(2) 3.1667(19) 166.7(18) .
N1 H1A Cl1 0.98(3) 2.20(3) 3.1531(18) 165.3(19) 1_655
O40 H40 Cl1 0.77(3) 2.37(3) 3.1401(17) 176(3) 2_647

loop_
_geom_torsion_atom_site_label_1
_geom_torsion_atom_site_label_2
_geom_torsion_atom_site_label_3
_geom_torsion_atom_site_label_4
_geom_torsion
_geom_torsion_site_symmetry_1
_geom_torsion_site_symmetry_2
_geom_torsion_site_symmetry_3
_geom_torsion_site_symmetry_4
_geom_torsion_publ_flag
C6 N11 N12 N13 -177.0(14) . . . . ?
C5 N1 C2 C6 -117.49(19) . . . . ?
C5 N1 C2 C3 3.7(2) . . . . ?
C6 C2 C3 C4 93.0(2) . . . . ?
N1 C2 C3 C4 -26.5(2) . . . . ?
C2 C3 C4 O40 -76.8(2) . . . . ?
C2 C3 C4 C5 39.2(2) . . . . ?
C2 N1 C5 C4 20.3(2) . . . . ?
O40 C4 C5 N1 81.3(2) . . . . ?
C3 C4 C5 N1 -36.3(2) . . . . ?
N12 N11 C6 C2 152.06(17) . . . . ?
N1 C2 C6 N11 -65.0(2) . . . . ?
C3 C2 C6 N11 179.21(17) . . . . ?

loop_
_cod_related_entry_id
_cod_related_entry_database
_cod_related_entry_code
1 ChemSpider 21188769
